data_7702191
loop_
_publ_author_name
'Li, Yuan-Han'
'Wang, Sue-Lein'
'Su, Yu-Chia'
'Ko, Bao-Tsan'
'Tsai, Chen-Yen'
'Lin, Chia-Her'

_publ_section_title
;
 Microporous 2D indium metal-organic frameworks for selective
 CO<sub>2</sub> capture and their application in the catalytic
 CO<sub>2</sub>-cycloaddition of epoxides.
;
_journal_issue 28
_journal_name_full 'Dalton transactions (Cambridge, England : 2003)'
_journal_page_first 9474
_journal_page_last 9481
_journal_paper_doi 10.1039/c8dt01405a
_journal_volume 47
_journal_year 2018
_chemical_formula_sum 'C22 H12 In N0 O10 S'
_chemical_formula_weight 583.20
_space_group_crystal_system orthorhombic
_space_group_IT_number 68
_space_group_name_Hall '-C 2a 2ac'
_space_group_name_H-M_alt 'C c c a :2'
_atom_sites_solution_hydrogens geom
_audit_creation_method SHELXL-2014/7
_audit_update_record
;
2018-06-07 deposited with the CCDC.
2018-06-13 downloaded from the CCDC.
;
_cell_angle_alpha 90
_cell_angle_beta 90
_cell_angle_gamma 90
_cell_formula_units_Z 8
_cell_length_a 14.5653(3)
_cell_length_b 21.0484(5)
_cell_length_c 23.9140(5)
_cell_measurement_reflns_used 4507
_cell_measurement_temperature 295(2)
_cell_measurement_theta_max 28.31
_cell_measurement_theta_min 1.70
_cell_volume 7331.5(3)
_computing_cell_refinement 'SAINT V8.34A (Bruker AXS Inc., 2013)'
_computing_data_collection 'APEX2 (Bruker AXS, 2010)'
_computing_data_reduction 'SAINT V8.34A (Bruker AXS Inc., 2013)'
_computing_molecular_graphics 'SHELXTL (Sheldrick, 2008)'
_computing_publication_material SHELXTL
_computing_structure_refinement 'SHELXL-2014/6 (Sheldrick, 2014)'
_computing_structure_solution 'SHELXS-97 (Sheldrick, 2008)'
_diffrn_ambient_temperature 295(2)
_diffrn_detector_area_resol_mean 8.3333
_diffrn_measured_fraction_theta_full 0.994
_diffrn_measured_fraction_theta_max 0.985
_diffrn_measurement_device_type 'Bruker APEX-II CCD'
_diffrn_measurement_method '\f and \w scans'
_diffrn_radiation_type MoK\a
_diffrn_radiation_wavelength 0.71073
_diffrn_reflns_av_R_equivalents 0.1118
_diffrn_reflns_av_unetI/netI 0.1144
_diffrn_reflns_Laue_measured_fraction_full 0.994
_diffrn_reflns_Laue_measured_fraction_max 0.985
_diffrn_reflns_limit_h_max 18
_diffrn_reflns_limit_h_min -18
_diffrn_reflns_limit_k_max 27
_diffrn_reflns_limit_k_min -20
_diffrn_reflns_limit_l_max 31
_diffrn_reflns_limit_l_min -31
_diffrn_reflns_number 31740
_diffrn_reflns_point_group_measured_fraction_full 0.994
_diffrn_reflns_point_group_measured_fraction_max 0.985
_diffrn_reflns_theta_full 25.242
_diffrn_reflns_theta_max 28.306
_diffrn_reflns_theta_min 1.703
_exptl_absorpt_coefficient_mu 0.736
_exptl_absorpt_correction_T_max 0.867
_exptl_absorpt_correction_T_min 0.837
_exptl_absorpt_correction_type multi-scan
_exptl_absorpt_process_details 'SADABS V2014/4 (Bruker AXS Inc.)'
_exptl_crystal_colour colorless
_exptl_crystal_density_diffrn 1.057
_exptl_crystal_density_meas ?
_exptl_crystal_density_method 'not measured'
_exptl_crystal_description columnar
_exptl_crystal_F_000 2312
_exptl_crystal_size_max 0.250
_exptl_crystal_size_mid 0.200
_exptl_crystal_size_min 0.200
_refine_diff_density_max 1.695
_refine_diff_density_min -1.607
_refine_diff_density_rms 0.197
_refine_ls_extinction_method none
_refine_ls_goodness_of_fit_ref 1.025
_refine_ls_hydrogen_treatment constr
_refine_ls_matrix_type full
_refine_ls_number_parameters 156
_refine_ls_number_reflns 4507
_refine_ls_number_restraints 0
_refine_ls_restrained_S_all 1.025
_refine_ls_R_factor_all 0.1408
_refine_ls_R_factor_gt 0.0876
_refine_ls_shift/su_max 0.003
_refine_ls_shift/su_mean 0.000
_refine_ls_structure_factor_coef Fsqd
_refine_ls_weighting_details 'w=1/[\s^2^(Fo^2^)+(0.1518P)^2^] where P=(Fo^2^+2Fc^2^)/3'
_refine_ls_weighting_scheme calc
_refine_ls_wR_factor_gt 0.2662
_refine_ls_wR_factor_ref 0.2852
_reflns_Friedel_coverage 0.000
_reflns_number_gt 2122
_reflns_number_total 4507
_reflns_threshold_expression 'I > 2\s(I)'
_cod_data_source_file c8dt01405a2.cif
_cod_data_source_block 2
_cod_depositor_comments
;
The following automatic conversions were performed:

data item '_exptl_crystal_density_meas' value 'not measured' was
changed to '?' -- the value is perceived as not measured.

Automatic conversion script
Id: cif_fix_values 6909 2019-04-08 15:41:33Z antanas 
;
_cod_original_sg_symbol_Hall '-C 2b 2bc'
_cod_original_sg_symbol_H-M 'C c c a'
_cod_database_code 7702191
_shelx_shelxl_version_number 2014/7
_shelx_space_group_comment
;
The symmetry employed for this shelxl refinement is uniquely defined
by the following loop, which should always be used as a source of
symmetry information in preference to the above space-group names.
They are only intended as comments.
;
_shelx_estimated_absorpt_t_min 0.837
_shelx_estimated_absorpt_t_max 0.867

loop_
_space_group_symop_operation_xyz
'x, y, z'
'-x+1/2, -y, z'
'-x, y, -z+1/2'
'x+1/2, -y, -z+1/2'
'x+1/2, y+1/2, z'
'-x+1, -y+1/2, z'
'-x+1/2, y+1/2, -z+1/2'
'x+1, -y+1/2, -z+1/2'
'-x, -y, -z'
'x-1/2, y, -z'
'x, -y, z-1/2'
'-x-1/2, y, z-1/2'
'-x+1/2, -y+1/2, -z'
'x, y+1/2, -z'
'x+1/2, -y+1/2, z-1/2'
'-x, y+1/2, z-1/2'

loop_
_atom_site_label
_atom_site_type_symbol
_atom_site_fract_x
_atom_site_fract_y
_atom_site_fract_z
_atom_site_U_iso_or_equiv
_atom_site_adp_type
_atom_site_occupancy
_atom_site_site_symmetry_order
_atom_site_calc_flag
_atom_site_refinement_flags_posn
_atom_site_refinement_flags_adp
_atom_site_refinement_flags_occupancy
In1 In 0.2500 0.0000 0.32876(3) 0.0358(3) Uani 1 2 d S T P
S1 S 0.0000 -0.2500 0.08690(12) 0.0480(9) Uani 1 2 d S T P
O1 O 0.2474(4) -0.0960(3) 0.2817(2) 0.0516(16) Uani 1 1 d . . .
O2 O 0.1430(5) -0.0226(3) 0.2630(3) 0.0509(17) Uani 1 1 d . . .
O3 O -0.0677(5) -0.2159(4) 0.0570(2) 0.073(2) Uani 1 1 d . . .
O4 O 0.3739(4) -0.0470(3) 0.3746(2) 0.0496(16) Uani 1 1 d . . .
O5 O 0.3298(4) 0.0484(3) 0.3963(2) 0.0467(16) Uani 1 1 d . . .
C1 C 0.1767(6) -0.0756(5) 0.2549(3) 0.043(2) Uani 1 1 d . . .
C2 C 0.1356(6) -0.1195(4) 0.2111(3) 0.038(2) Uani 1 1 d . . .
C3 C 0.1739(6) -0.1783(5) 0.1994(3) 0.051(2) Uani 1 1 d . . .
H3B H 0.2282 -0.1909 0.2167 0.061 Uiso 1 1 calc R U .
C4 C 0.1302(7) -0.2180(6) 0.1618(4) 0.062(3) Uani 1 1 d . . .
H4A H 0.1525 -0.2588 0.1557 0.074 Uiso 1 1 calc R U .
C5 C 0.0543(5) -0.1975(4) 0.1336(3) 0.038(2) Uani 1 1 d . . .
C6 C 0.0151(5) -0.1396(4) 0.1449(3) 0.041(2) Uani 1 1 d . . .
H6A H -0.0374 -0.1265 0.1259 0.050 Uiso 1 1 calc R U .
C7 C 0.0547(6) -0.1010(5) 0.1848(3) 0.046(2) Uani 1 1 d . . .
H7A H 0.0272 -0.0625 0.1942 0.055 Uiso 1 1 calc R U .
C8 C 0.3784(6) 0.0028(5) 0.4054(3) 0.042(2) Uani 1 1 d . . .
C9 C 0.4423(6) 0.0016(5) 0.4538(3) 0.0411(19) Uani 1 1 d . . .
C10 C 0.4941(7) -0.0522(5) 0.4669(4) 0.053(2) Uani 1 1 d . . .
H10A H 0.4904 -0.0876 0.4438 0.064 Uiso 1 1 calc R U .
C11 C 0.4504(6) 0.0543(5) 0.4875(4) 0.051(2) Uani 1 1 d . . .
H11A H 0.4179 0.0911 0.4791 0.061 Uiso 1 1 calc R U .

loop_
_atom_site_aniso_label
_atom_site_aniso_U_11
_atom_site_aniso_U_22
_atom_site_aniso_U_33
_atom_site_aniso_U_23
_atom_site_aniso_U_13
_atom_site_aniso_U_12
In1 0.0304(4) 0.0483(5) 0.0286(4) 0.000 0.000 -0.0024(4)
S1 0.064(2) 0.049(2) 0.0303(14) 0.000 0.000 -0.0190(17)
O1 0.050(3) 0.061(4) 0.044(3) -0.009(3) -0.012(3) -0.004(3)
O2 0.060(4) 0.042(4) 0.051(4) -0.015(3) -0.005(3) 0.002(3)
O3 0.108(6) 0.075(6) 0.035(3) 0.005(3) -0.026(3) -0.029(5)
O4 0.052(4) 0.054(5) 0.042(3) -0.011(3) -0.014(3) 0.002(3)
O5 0.048(3) 0.050(5) 0.042(3) 0.006(3) -0.015(3) 0.002(3)
C1 0.050(5) 0.058(7) 0.023(3) 0.002(4) -0.006(4) -0.026(5)
C2 0.051(5) 0.039(6) 0.025(3) 0.007(3) 0.009(4) -0.007(4)
C3 0.045(5) 0.057(7) 0.049(5) -0.009(5) -0.006(4) 0.014(5)
C4 0.058(6) 0.069(8) 0.059(6) -0.025(5) 0.000(5) -0.002(6)
C5 0.034(4) 0.045(6) 0.035(4) -0.001(4) -0.002(3) -0.008(4)
C6 0.038(5) 0.052(6) 0.034(4) -0.002(4) -0.015(4) 0.003(4)
C7 0.036(5) 0.050(6) 0.051(5) -0.004(4) -0.002(4) 0.008(4)
C8 0.035(4) 0.056(6) 0.037(4) 0.002(5) -0.006(3) -0.014(5)
C9 0.043(5) 0.046(5) 0.035(4) 0.009(4) -0.006(3) -0.003(5)
C10 0.071(6) 0.041(6) 0.048(5) -0.004(4) -0.011(5) -0.003(5)
C11 0.057(6) 0.046(7) 0.050(5) -0.006(5) -0.021(5) 0.007(5)

loop_
_atom_type_symbol
_atom_type_description
_atom_type_scat_dispersion_real
_atom_type_scat_dispersion_imag
_atom_type_scat_source
C C 0.0033 0.0016 'International Tables Vol C Tables 4.2.6.8 and 6.1.1.4'
H H 0.0000 0.0000 'International Tables Vol C Tables 4.2.6.8 and 6.1.1.4'
O O 0.0106 0.0060 'International Tables Vol C Tables 4.2.6.8 and 6.1.1.4'
S S 0.1246 0.1234 'International Tables Vol C Tables 4.2.6.8 and 6.1.1.4'
In In -0.7276 1.3100 'International Tables Vol C Tables 4.2.6.8 and 6.1.1.4'
N N 0.0061 0.0033 'International Tables Vol C Tables 4.2.6.8 and 6.1.1.4'

loop_
_geom_angle_atom_site_label_1
_geom_angle_atom_site_label_2
_geom_angle_atom_site_label_3
_geom_angle
_geom_angle_site_symmetry_1
_geom_angle_site_symmetry_3
O5 In1 O5 87.5(3) . 2
O5 In1 O2 92.7(2) . 2
O5 In1 O2 162.8(2) 2 2
O5 In1 O2 162.8(2) . .
O5 In1 O2 92.7(2) 2 .
O2 In1 O2 92.1(3) 2 .
O5 In1 O1 86.8(2) . 2
O5 In1 O1 139.3(2) 2 2
O2 In1 O1 57.8(2) 2 2
O2 In1 O1 81.8(2) . 2
O5 In1 O1 139.3(2) . .
O5 In1 O1 86.8(2) 2 .
O2 In1 O1 81.8(2) 2 .
O2 In1 O1 57.8(2) . .
O1 In1 O1 121.8(3) 2 .
O5 In1 O4 56.7(2) . .
O5 In1 O4 82.5(2) 2 .
O2 In1 O4 83.3(2) 2 .
O2 In1 O4 140.3(2) . .
O1 In1 O4 125.9(2) 2 .
O1 In1 O4 82.6(2) . .
O5 In1 O4 82.5(2) . 2
O5 In1 O4 56.7(2) 2 2
O2 In1 O4 140.3(2) 2 2
O2 In1 O4 83.3(2) . 2
O1 In1 O4 82.6(2) 2 2
O1 In1 O4 125.9(2) . 2
O4 In1 O4 124.0(3) . 2
O3 S1 O3 119.3(6) 6_445 .
O3 S1 C5 108.4(4) 6_445 6_445
O3 S1 C5 109.1(4) . 6_445
O3 S1 C5 109.1(4) 6_445 .
O3 S1 C5 108.4(4) . .
C5 S1 C5 101.2(5) 6_445 .
C1 O1 In1 87.9(6) . .
C1 O2 In1 91.4(5) . .
C8 O4 In1 87.9(5) . .
C8 O5 In1 94.2(5) . .
O2 C1 O1 122.9(8) . .
O2 C1 C2 120.0(8) . .
O1 C1 C2 117.1(9) . .
C3 C2 C7 120.0(8) . .
C3 C2 C1 121.5(8) . .
C7 C2 C1 118.4(8) . .
C4 C3 C2 119.0(9) . .
C4 C3 H3B 120.5 . .
C2 C3 H3B 120.5 . .
C5 C4 C3 120.2(10) . .
C5 C4 H4A 119.9 . .
C3 C4 H4A 119.9 . .
C4 C5 C6 121.5(8) . .
C4 C5 S1 118.6(8) . .
C6 C5 S1 119.6(6) . .
C5 C6 C7 118.9(7) . .
C5 C6 H6A 120.5 . .
C7 C6 H6A 120.5 . .
C6 C7 C2 120.2(9) . .
C6 C7 H7A 119.9 . .
C2 C7 H7A 119.9 . .
O5 C8 O4 120.9(8) . .
O5 C8 C9 121.3(9) . .
O4 C8 C9 117.8(9) . .
C11 C9 C10 118.5(8) . .
C11 C9 C8 119.7(9) . .
C10 C9 C8 121.8(9) . .
C11 C10 C9 121.9(8) 9_656 .
C11 C10 H10A 119.1 9_656 .
C9 C10 H10A 119.1 . .
C10 C11 C9 119.6(9) 9_656 .
C10 C11 H11A 120.2 9_656 .
C9 C11 H11A 120.2 . .

loop_
_geom_bond_atom_site_label_1
_geom_bond_atom_site_label_2
_geom_bond_distance
_geom_bond_site_symmetry_2
In1 O5 2.236(6) .
In1 O5 2.236(6) 2
In1 O2 2.264(6) 2
In1 O2 2.264(6) .
In1 O1 2.313(7) 2
In1 O1 2.313(7) .
In1 O4 2.331(6) .
In1 O4 2.331(6) 2
S1 O3 1.413(7) 6_445
S1 O3 1.413(7) .
S1 C5 1.760(8) 6_445
S1 C5 1.760(8) .
O1 C1 1.285(10) .
O2 C1 1.233(11) .
O4 C8 1.284(11) .
O5 C8 1.212(11) .
C1 C2 1.520(11) .
C2 C3 1.387(12) .
C2 C7 1.391(11) .
C3 C4 1.383(13) .
C3 H3B 0.9300 .
C4 C5 1.364(12) .
C4 H4A 0.9300 .
C5 C6 1.373(12) .
C6 C7 1.380(11) .
C6 H6A 0.9300 .
C7 H7A 0.9300 .
C8 C9 1.486(11) .
C9 C11 1.375(12) .
C9 C10 1.396(12) .
C10 C11 1.359(11) 9_656
C10 H10A 0.9300 .
C11 C10 1.359(11) 9_656
C11 H11A 0.9300 .
